data_4031284
loop_
_publ_author_name
'Cheng, Cungui'
'Liu, Shuiyou'
'Zhu, Gangguo'

_publ_section_title
;
 Divergent Synthesis of 2-Aminofurans via Palladium-Catalyzed
 Acetoxylative, Alkoxylative, and Hydroxylative Cycloisomerization of
 Homoallenyl Amides.
;
_journal_issue 15
_journal_name_full 'The Journal of organic chemistry'
_journal_page_first 7604
_journal_page_last 7612
_journal_paper_doi 10.1021/acs.joc.5b01182
_journal_volume 80
_journal_year 2015
_chemical_formula_moiety C18H25NO4S
_chemical_formula_sum 'C18 H25 N O4 S'
_chemical_formula_weight 351.45
_chemical_name_systematic
; 
 ? 
;
_space_group_IT_number 2
_symmetry_cell_setting triclinic
_symmetry_space_group_name_Hall '-P 1'
_symmetry_space_group_name_H-M 'P -1'
_atom_sites_solution_hydrogens geom
_atom_sites_solution_primary direct
_atom_sites_solution_secondary difmap
_audit_creation_method SHELXL-97
_cell_angle_alpha 76.619(2)
_cell_angle_beta 81.045(2)
_cell_angle_gamma 84.502(2)
_cell_formula_units_Z 2
_cell_length_a 7.6255(3)
_cell_length_b 9.5630(3)
_cell_length_c 13.5894(5)
_cell_measurement_reflns_used 4688
_cell_measurement_temperature 296(2)
_cell_measurement_theta_max 20.670
_cell_measurement_theta_min 2.384
_cell_volume 950.48(6)
_computing_cell_refinement 'Bruker SMART'
_computing_data_collection 'Bruker SMART'
_computing_data_reduction 'Bruker SAINT'
_computing_molecular_graphics 'Bruker SHELXTL'
_computing_publication_material 'Bruker SHELXTL'
_computing_structure_refinement 'SHELXL-97 (Sheldrick, 1997)'
_computing_structure_solution 'SHELXS-97 (Sheldrick, 1990)'
_diffrn_ambient_temperature 296(2)
_diffrn_measured_fraction_theta_full 0.990
_diffrn_measured_fraction_theta_max 0.990
_diffrn_measurement_device_type 'CCD area detector'
_diffrn_measurement_method 'phi and omega scans'
_diffrn_radiation_monochromator graphite
_diffrn_radiation_source 'fine-focus sealed tube'
_diffrn_radiation_type MoK\a
_diffrn_radiation_wavelength 0.71073
_diffrn_reflns_av_R_equivalents 0.0688
_diffrn_reflns_av_sigmaI/netI 0.0429
_diffrn_reflns_limit_h_max 9
_diffrn_reflns_limit_h_min -9
_diffrn_reflns_limit_k_max 12
_diffrn_reflns_limit_k_min -12
_diffrn_reflns_limit_l_max 17
_diffrn_reflns_limit_l_min -17
_diffrn_reflns_number 32570
_diffrn_reflns_theta_full 27.76
_diffrn_reflns_theta_max 27.76
_diffrn_reflns_theta_min 2.19
_exptl_absorpt_coefficient_mu 0.190
_exptl_absorpt_correction_T_max .981
_exptl_absorpt_correction_T_min .955
_exptl_absorpt_correction_type none
_exptl_crystal_colour colourless
_exptl_crystal_density_diffrn 1.228
_exptl_crystal_density_method 'not measured'
_exptl_crystal_description block
_exptl_crystal_F_000 376
_exptl_crystal_size_max .3
_exptl_crystal_size_mid .2
_exptl_crystal_size_min .1
_refine_diff_density_max 0.433
_refine_diff_density_min -0.398
_refine_diff_density_rms 0.058
_refine_ls_extinction_method none
_refine_ls_goodness_of_fit_ref 1.282
_refine_ls_hydrogen_treatment mixed
_refine_ls_matrix_type full
_refine_ls_number_parameters 218
_refine_ls_number_reflns 4428
_refine_ls_number_restraints 0
_refine_ls_restrained_S_all 1.282
_refine_ls_R_factor_all 0.0899
_refine_ls_R_factor_gt 0.0626
_refine_ls_shift/su_max 0.150
_refine_ls_shift/su_mean 0.019
_refine_ls_structure_factor_coef Fsqd
_refine_ls_weighting_details 'calc w=1/[\s^2^(Fo^2^)+(0.1000P)^2^+0.0000P] where P=(Fo^2^+2Fc^2^)/3'
_refine_ls_weighting_scheme calc
_refine_ls_wR_factor_gt 0.1845
_refine_ls_wR_factor_ref 0.2045
_reflns_number_gt 3154
_reflns_number_total 4428
_reflns_threshold_expression >2sigma(I)
_cod_data_source_file jo5b01182_si_003.cif
_cod_data_source_block lsy
_cod_depositor_comments
;
The following automatic conversions were performed:

'_symmetry_cell_setting' value 'Triclinic' changed to 'triclinic'
according to
/usr/data/users/saulius/crontab/automatic-downloads/rss-feeds/ACS/lib/dictionaries/cif_core.dic
dictionary named 'cif_core.dic' version 2.4.2 from 2011-04-26.

Automatic conversion script
Id: cif_fix_values 3271 2015-04-21 07:52:19Z andrius 

 Adding full bibliography for 4031283--4031284.cif.
;
_cod_original_sg_symbol_H-M P-1
_cod_database_code 4031284

loop_
_symmetry_equiv_pos_as_xyz
'x, y, z'
'-x, -y, -z'

loop_
_atom_site_label
_atom_site_type_symbol
_atom_site_fract_x
_atom_site_fract_y
_atom_site_fract_z
_atom_site_U_iso_or_equiv
_atom_site_adp_type
_atom_site_occupancy
_atom_site_symmetry_multiplicity
_atom_site_calc_flag
_atom_site_refinement_flags
S1 S 0.25203(8) 0.23499(6) 0.82154(5) 0.0453(2) Uani 1 1 d .
O1 O 0.2115(2) 0.38267(18) 0.82494(15) 0.0561(5) Uani 1 1 d .
O2 O 0.1994(3) 0.1807(2) 0.74193(16) 0.0634(5) Uani 1 1 d .
O3 O 0.5582(2) 0.24186(16) 0.96544(11) 0.0409(4) Uani 1 1 d .
O4 O 0.7923(2) 0.19893(18) 1.13472(14) 0.0537(5) Uani 1 1 d .
N1 N 0.4709(3) 0.20769(19) 0.81363(15) 0.0412(5) Uani 1 1 d .
C1 C 0.5461(4) 0.0602(3) 0.8105(2) 0.0565(7) Uani 1 1 d .
H1B H 0.5462 0.0047 0.8800 0.068 Uiso 1 1 calc R
H1C H 0.4694 0.0150 0.7780 0.068 Uiso 1 1 calc R
C5 C 0.6645(3) 0.3125(2) 1.10480(18) 0.0430(6) Uani 1 1 d .
H5A H 0.6966 0.4001 1.1201 0.052 Uiso 1 1 calc R
H5B H 0.5489 0.2888 1.1432 0.052 Uiso 1 1 calc R
C6 C 0.8108(4) 0.1807(3) 1.2397(2) 0.0653(8) Uani 1 1 d .
H6A H 0.8990 0.1042 1.2578 0.098 Uiso 1 1 calc R
H6B H 0.6990 0.1571 1.2809 0.098 Uiso 1 1 calc R
H6C H 0.8469 0.2684 1.2511 0.098 Uiso 1 1 calc R
C7 C 0.8199(3) 0.5624(3) 0.9136(2) 0.0472(6) Uani 1 1 d .
H7A H 0.8447 0.5567 0.9816 0.071 Uiso 1 1 calc R
H7B H 0.7520 0.6507 0.8911 0.071 Uiso 1 1 calc R
H7C H 0.9298 0.5598 0.8685 0.071 Uiso 1 1 calc R
C8 C 0.1627(4) 0.1304(3) 0.9390(2) 0.0640(8) Uani 1 1 d .
H8A H 0.0353 0.1433 0.9468 0.096 Uiso 1 1 calc R
H8B H 0.2058 0.1598 0.9933 0.096 Uiso 1 1 calc R
H8C H 0.1981 0.0307 0.9413 0.096 Uiso 1 1 calc R
C11 C 0.5589(3) 0.2896(2) 0.86145(17) 0.0381(5) Uani 1 1 d .
C12 C 0.6547(3) 0.4082(2) 0.82519(17) 0.0373(5) Uani 1 1 d .
C13 C 0.7166(3) 0.4382(2) 0.91299(18) 0.0371(5) Uani 1 1 d .
C14 C 0.6545(3) 0.3364(2) 0.99514(18) 0.0390(5) Uani 1 1 d .
C21 C 0.6893(3) 0.4913(2) 0.71917(18) 0.0429(6) Uani 1 1 d .
C22 C 0.8621(4) 0.5281(3) 0.6775(2) 0.0602(7) Uani 1 1 d .
H22A H 0.9548 0.4984 0.7162 0.072 Uiso 1 1 calc R
C23 C 0.8957(6) 0.6084(4) 0.5789(3) 0.0844(11) Uani 1 1 d .
H23A H 1.0116 0.6316 0.5516 0.101 Uiso 1 1 calc R
C24 C 0.7615(6) 0.6547(4) 0.5207(3) 0.0856(11) Uani 1 1 d .
H24A H 0.7851 0.7101 0.4547 0.103 Uiso 1 1 calc R
C25 C 0.5907(6) 0.6177(4) 0.5613(2) 0.0787(10) Uani 1 1 d .
H25A H 0.4993 0.6474 0.5217 0.094 Uiso 1 1 calc R
C26 C 0.5526(4) 0.5372(3) 0.6599(2) 0.0569(7) Uani 1 1 d .
H26A H 0.4364 0.5140 0.6864 0.068 Uiso 1 1 calc R
C2 C 0.7285(6) 0.0542(4) 0.7556(4) 0.1020(14) Uani 1 1 d .
H2B H 0.8035 0.1064 0.7841 0.122 Uiso 1 1 calc R
H2C H 0.7751 -0.0453 0.7658 0.122 Uiso 1 1 calc R
C3 C 0.7363(11) 0.1157(6) 0.6458(5) 0.166(3) Uani 1 1 d .
H3A H 0.6470 0.1954 0.6380 0.199 Uiso 1 1 calc R
H3B H 0.8509 0.1570 0.6231 0.199 Uiso 1 1 calc R
C4 C 0.7158(19) 0.0392(9) 0.5814(8) 0.337(8) Uani 1 1 d .
H4A H 0.7335 0.0971 0.5132 0.506 Uiso 1 1 calc R
H4B H 0.5977 0.0059 0.5961 0.506 Uiso 1 1 calc R
H4C H 0.8009 -0.0420 0.5873 0.506 Uiso 1 1 calc R

loop_
_atom_site_aniso_label
_atom_site_aniso_U_11
_atom_site_aniso_U_22
_atom_site_aniso_U_33
_atom_site_aniso_U_23
_atom_site_aniso_U_13
_atom_site_aniso_U_12
S1 0.0453(4) 0.0420(4) 0.0512(4) -0.0096(3) -0.0135(3) -0.0066(3)
O1 0.0478(11) 0.0448(10) 0.0770(14) -0.0135(9) -0.0150(9) 0.0012(8)
O2 0.0657(13) 0.0685(13) 0.0668(13) -0.0213(10) -0.0284(10) -0.0105(10)
O3 0.0481(10) 0.0364(8) 0.0380(9) -0.0030(7) -0.0101(7) -0.0073(7)
O4 0.0624(12) 0.0506(10) 0.0497(11) -0.0107(8) -0.0221(9) 0.0106(9)
N1 0.0464(12) 0.0368(10) 0.0432(12) -0.0107(8) -0.0107(9) -0.0049(8)
C1 0.0609(17) 0.0435(14) 0.0700(19) -0.0198(13) -0.0151(14) 0.0011(12)
C5 0.0476(14) 0.0413(12) 0.0397(13) -0.0066(10) -0.0106(11) 0.0014(10)
C6 0.081(2) 0.0664(18) 0.0527(17) -0.0052(14) -0.0357(16) -0.0027(15)
C7 0.0451(14) 0.0435(13) 0.0563(16) -0.0134(11) -0.0112(12) -0.0064(11)
C8 0.0634(19) 0.0581(17) 0.0643(19) -0.0072(14) 0.0077(15) -0.0155(14)
C11 0.0406(13) 0.0371(11) 0.0369(13) -0.0064(9) -0.0095(10) -0.0017(9)
C12 0.0376(12) 0.0356(11) 0.0372(12) -0.0041(9) -0.0077(10) -0.0005(9)
C13 0.0346(12) 0.0334(11) 0.0438(13) -0.0076(9) -0.0103(10) 0.0008(9)
C14 0.0397(13) 0.0375(11) 0.0416(13) -0.0089(10) -0.0120(10) -0.0005(9)
C21 0.0557(15) 0.0346(11) 0.0376(13) -0.0052(10) -0.0083(11) -0.0035(10)
C22 0.0599(18) 0.0652(18) 0.0483(17) -0.0013(13) 0.0007(13) -0.0079(14)
C23 0.093(3) 0.087(2) 0.060(2) -0.0017(18) 0.0170(19) -0.023(2)
C24 0.131(4) 0.076(2) 0.0415(18) 0.0045(15) -0.006(2) -0.018(2)
C25 0.118(3) 0.069(2) 0.0502(19) 0.0028(15) -0.038(2) -0.008(2)
C26 0.0674(19) 0.0537(16) 0.0513(16) -0.0051(12) -0.0210(14) -0.0076(13)
C2 0.091(3) 0.070(2) 0.134(4) -0.027(2) 0.015(3) 0.011(2)
C3 0.240(8) 0.102(4) 0.117(5) -0.001(3) 0.030(4) 0.035(4)
C4 0.69(3) 0.147(6) 0.242(11) -0.117(8) -0.209(13) 0.045(10)

loop_
_atom_type_symbol
_atom_type_description
_atom_type_scat_dispersion_real
_atom_type_scat_dispersion_imag
_atom_type_scat_source
C C 0.0033 0.0016 'International Tables Vol C Tables 4.2.6.8 and 6.1.1.4'
H H 0.0000 0.0000 'International Tables Vol C Tables 4.2.6.8 and 6.1.1.4'
N N 0.0061 0.0033 'International Tables Vol C Tables 4.2.6.8 and 6.1.1.4'
O O 0.0106 0.0060 'International Tables Vol C Tables 4.2.6.8 and 6.1.1.4'
S S 0.1246 0.1234 'International Tables Vol C Tables 4.2.6.8 and 6.1.1.4'

loop_
_geom_angle_atom_site_label_1
_geom_angle_atom_site_label_2
_geom_angle_atom_site_label_3
_geom_angle
O2 S1 O1 119.70(12)
O2 S1 N1 106.91(11)
O1 S1 N1 106.65(10)
O2 S1 C8 108.39(14)
O1 S1 C8 107.76(13)
N1 S1 C8 106.76(13)
C11 O3 C14 106.30(17)
C5 O4 C6 111.08(19)
C11 N1 C1 117.72(19)
C11 N1 S1 117.03(15)
C1 N1 S1 116.89(16)
C2 C1 N1 114.0(3)
C2 C1 H1B 108.8
N1 C1 H1B 108.8
C2 C1 H1C 108.8
N1 C1 H1C 108.8
H1B C1 H1C 107.6
O4 C5 C14 110.65(18)
O4 C5 H5A 109.5
C14 C5 H5A 109.5
O4 C5 H5B 109.5
C14 C5 H5B 109.5
H5A C5 H5B 108.1
O4 C6 H6A 109.5
O4 C6 H6B 109.5
H6A C6 H6B 109.5
O4 C6 H6C 109.5
H6A C6 H6C 109.5
H6B C6 H6C 109.5
C13 C7 H7A 109.5
C13 C7 H7B 109.5
H7A C7 H7B 109.5
C13 C7 H7C 109.5
H7A C7 H7C 109.5
H7B C7 H7C 109.5
S1 C8 H8A 109.5
S1 C8 H8B 109.5
H8A C8 H8B 109.5
S1 C8 H8C 109.5
H8A C8 H8C 109.5
H8B C8 H8C 109.5
C12 C11 O3 110.8(2)
C12 C11 N1 132.7(2)
O3 C11 N1 116.49(19)
C11 C12 C13 105.7(2)
C11 C12 C21 128.0(2)
C13 C12 C21 126.2(2)
C14 C13 C12 106.98(19)
C14 C13 C7 126.7(2)
C12 C13 C7 126.2(2)
C13 C14 O3 110.2(2)
C13 C14 C5 133.2(2)
O3 C14 C5 116.6(2)
C26 C21 C22 118.9(3)
C26 C21 C12 121.5(2)
C22 C21 C12 119.5(2)
C23 C22 C21 120.1(3)
C23 C22 H22A 120.0
C21 C22 H22A 120.0
C24 C23 C22 121.1(4)
C24 C23 H23A 119.4
C22 C23 H23A 119.4
C25 C24 C23 119.0(3)
C25 C24 H24A 120.5
C23 C24 H24A 120.5
C24 C25 C26 121.3(3)
C24 C25 H25A 119.4
C26 C25 H25A 119.4
C25 C26 C21 119.6(3)
C25 C26 H26A 120.2
C21 C26 H26A 120.2
C3 C2 C1 112.6(4)
C3 C2 H2B 109.1
C1 C2 H2B 109.1
C3 C2 H2C 109.1
C1 C2 H2C 109.1
H2B C2 H2C 107.8
C4 C3 C2 122.2(7)
C4 C3 H3A 106.8
C2 C3 H3A 106.8
C4 C3 H3B 106.7
C2 C3 H3B 106.8
H3A C3 H3B 106.7
C3 C4 H4A 109.5
C3 C4 H4B 109.4
H4A C4 H4B 109.5
C3 C4 H4C 109.5
H4A C4 H4C 109.5
H4B C4 H4C 109.5

loop_
_geom_bond_atom_site_label_1
_geom_bond_atom_site_label_2
_geom_bond_distance
S1 O2 1.4269(19)
S1 O1 1.4263(18)
S1 N1 1.655(2)
S1 C8 1.751(3)
O3 C11 1.380(3)
O3 C14 1.381(3)
O4 C5 1.418(3)
O4 C6 1.424(3)
N1 C11 1.400(3)
N1 C1 1.479(3)
C1 C2 1.475(5)
C1 H1B 0.9700
C1 H1C 0.9700
C5 C14 1.467(3)
C5 H5A 0.9700
C5 H5B 0.9700
C6 H6A 0.9600
C6 H6B 0.9600
C6 H6C 0.9600
C7 C13 1.489(3)
C7 H7A 0.9600
C7 H7B 0.9600
C7 H7C 0.9600
C8 H8A 0.9600
C8 H8B 0.9600
C8 H8C 0.9600
C11 C12 1.361(3)
C12 C13 1.445(3)
C12 C21 1.472(3)
C13 C14 1.356(3)
C21 C26 1.392(4)
C21 C22 1.394(4)
C22 C23 1.381(4)
C22 H22A 0.9300
C23 C24 1.369(6)
C23 H23A 0.9300
C24 C25 1.378(5)
C24 H24A 0.9300
C25 C26 1.385(4)
C25 H25A 0.9300
C26 H26A 0.9300
C2 C3 1.466(7)
C2 H2B 0.9700
C2 H2C 0.9700
C3 C4 1.298(9)
C3 H3A 0.9700
C3 H3B 0.9700
C4 H4A 0.9600
C4 H4B 0.9600
C4 H4C 0.9600

loop_
_geom_torsion_atom_site_label_1
_geom_torsion_atom_site_label_2
_geom_torsion_atom_site_label_3
_geom_torsion_atom_site_label_4
_geom_torsion
O2 S1 N1 C11 160.72(17)
O1 S1 N1 C11 31.6(2)
C8 S1 N1 C11 -83.4(2)
O2 S1 N1 C1 -51.7(2)
O1 S1 N1 C1 179.16(17)
C8 S1 N1 C1 64.2(2)
C11 N1 C1 C2 -60.8(4)
S1 N1 C1 C2 151.8(3)
C6 O4 C5 C14 176.5(2)
C14 O3 C11 C12 1.3(2)
C14 O3 C11 N1 178.84(18)
C1 N1 C11 C12 110.6(3)
S1 N1 C11 C12 -102.0(3)
C1 N1 C11 O3 -66.3(3)
S1 N1 C11 O3 81.0(2)
O3 C11 C12 C13 -0.8(2)
N1 C11 C12 C13 -177.9(2)
O3 C11 C12 C21 179.5(2)
N1 C11 C12 C21 2.5(4)
C11 C12 C13 C14 0.1(2)
C21 C12 C13 C14 179.7(2)
C11 C12 C13 C7 -176.7(2)
C21 C12 C13 C7 3.0(4)
C12 C13 C14 O3 0.7(2)
C7 C13 C14 O3 177.4(2)
C12 C13 C14 C5 -176.7(2)
C7 C13 C14 C5 0.0(4)
C11 O3 C14 C13 -1.2(2)
C11 O3 C14 C5 176.71(18)
O4 C5 C14 C13 -103.7(3)
O4 C5 C14 O3 79.0(3)
C11 C12 C21 C26 49.1(4)
C13 C12 C21 C26 -130.5(3)
C11 C12 C21 C22 -132.5(3)
C13 C12 C21 C22 47.9(3)
C26 C21 C22 C23 -0.2(4)
C12 C21 C22 C23 -178.7(3)
C21 C22 C23 C24 0.7(5)
C22 C23 C24 C25 -1.1(6)
C23 C24 C25 C26 1.1(5)
C24 C25 C26 C21 -0.7(5)
C22 C21 C26 C25 0.2(4)
C12 C21 C26 C25 178.6(2)
N1 C1 C2 C3 -67.6(5)
C1 C2 C3 C4 -88.3(10)
